data_2209706
loop_
_publ_author_name
'Shou, Wang-Ge'
'Yang, Yun-Yun'
'Zhong, Jian-Hua'

_publ_section_title
;
 Diethyl 2-[(3-chlorophenylamino)(3-nitrophenyl)methyl]malonate
;
_journal_coeditor_code XU2045
_journal_issue 7
_journal_name_full 'Acta Crystallographica Section E'
_journal_page_first o2753
_journal_page_last o2754
_journal_paper_doi 10.1107/S1600536806020009
_journal_volume 62
_journal_year 2006
_chemical_formula_iupac 'C20 H21 Cl N2 O6'
_chemical_formula_moiety 'C20 H21 Cl N2 O6'
_chemical_formula_sum 'C20 H21 Cl N2 O6'
_chemical_formula_weight 420.84
_chemical_name_systematic
;
Diethyl 2-[(3-chlorophenylamino)(3-nitrophenyl)methyl]malonate
;
_space_group_IT_number 2
_symmetry_cell_setting triclinic
_symmetry_space_group_name_Hall '-P 1'
_symmetry_space_group_name_H-M 'P -1'
_atom_sites_solution_hydrogens geom
_atom_sites_solution_primary direct
_atom_sites_solution_secondary difmap
_audit_creation_method SHELXL97
_cell_angle_alpha 101.010(2)
_cell_angle_beta 111.271(2)
_cell_angle_gamma 102.040(2)
_cell_formula_units_Z 2
_cell_length_a 9.0765(11)
_cell_length_b 11.0454(13)
_cell_length_c 12.0174(14)
_cell_measurement_reflns_used 1951
_cell_measurement_temperature 293(2)
_cell_measurement_theta_max 25.0
_cell_measurement_theta_min 2.4
_cell_volume 1050.0(2)
_computing_cell_refinement 'SAINT (Bruker, 1998)'
_computing_data_collection 'SMART (Bruker, 1998)'
_computing_data_reduction SAINT
_computing_molecular_graphics 'SHELXTL (Sheldrick, 1998)'
_computing_publication_material SHELXTL
_computing_structure_refinement 'SHELXL97 (Sheldrick, 1997)'
_computing_structure_solution 'SHELXS97 (Sheldrick, 1997)'
_diffrn_ambient_temperature 293(2)
_diffrn_detector_area_resol_mean 10
_diffrn_measured_fraction_theta_full 0.99
_diffrn_measured_fraction_theta_max 0.99
_diffrn_measurement_device_type 'Bruker SMART CCD area-detector'
_diffrn_measurement_method '\f and \w'
_diffrn_radiation_monochromator graphite
_diffrn_radiation_source 'fine-focus sealed tube'
_diffrn_radiation_type MoK\a
_diffrn_radiation_wavelength 0.71073
_diffrn_reflns_av_R_equivalents 0.115
_diffrn_reflns_av_sigmaI/netI 0.094
_diffrn_reflns_limit_h_max 10
_diffrn_reflns_limit_h_min -10
_diffrn_reflns_limit_k_max 13
_diffrn_reflns_limit_k_min -12
_diffrn_reflns_limit_l_max 11
_diffrn_reflns_limit_l_min -14
_diffrn_reflns_number 5463
_diffrn_reflns_theta_full 25.2
_diffrn_reflns_theta_max 25.2
_diffrn_reflns_theta_min 1.9
_diffrn_standards_interval_count 0
_diffrn_standards_interval_time 0
_diffrn_standards_number 0
_exptl_absorpt_coefficient_mu 0.220
_exptl_absorpt_correction_T_max 0.930
_exptl_absorpt_correction_T_min 0.885
_exptl_absorpt_correction_type multi-scan
_exptl_absorpt_process_details '(SADABS; Sheldrick, 1996)'
_exptl_crystal_colour green
_exptl_crystal_density_diffrn 1.331
_exptl_crystal_density_method 'not measured'
_exptl_crystal_description block
_exptl_crystal_F_000 440
_exptl_crystal_size_max 0.51
_exptl_crystal_size_mid 0.50
_exptl_crystal_size_min 0.32
_refine_diff_density_max 0.35
_refine_diff_density_min -0.31
_refine_ls_extinction_method none
_refine_ls_goodness_of_fit_ref 1.018
_refine_ls_hydrogen_treatment constr
_refine_ls_matrix_type full
_refine_ls_number_parameters 264
_refine_ls_number_reflns 3748
_refine_ls_number_restraints 0
_refine_ls_restrained_S_all 1.018
_refine_ls_R_factor_all 0.080
_refine_ls_R_factor_gt 0.064
_refine_ls_shift/su_max 0.002
_refine_ls_shift/su_mean 0.000
_refine_ls_structure_factor_coef Fsqd
_refine_ls_weighting_details 'calc w = 1/[\s^2^(Fo^2^)+(0.1023P)^2^] where P=(Fo^2^+2Fc^2^)/3'
_refine_ls_weighting_scheme calc
_refine_ls_wR_factor_gt 0.173
_refine_ls_wR_factor_ref 0.189
_reflns_number_gt 2717
_reflns_number_total 3748
_reflns_threshold_expression I>2\s(I)
_cod_data_source_file xu2045.cif
_cod_data_source_block I
_cod_depositor_comments
;
The following automatic conversions were performed:
'_symmetry_cell_setting' value 'Triclinic' changed to 'triclinic'
according to '/home/saulius/struct/CIF-dictionaries/cif_core.dic'
dictionary named 'cif_core.dic' version 2.4.1 from 2010-06-29.

Automatic conversion script
Id: cif_fix_enum 1527 2010-12-29 10:47:43Z saulius 

The following automatic conversions were performed:

'_symmetry_cell_setting' value 'Triclinic' changed to 'triclinic'
according to /home/saulius/struct/CIF-dictionaries/cif_core.dic
dictionary named 'cif_core.dic' version 2.4.1 from 2010-06-29.

Automatic conversion script
Id: cif_fix_values 1715 2011-07-08 13:25:40Z adriana 
;
_cod_database_code 2209706
_cod_database_fobs_code 2209706

loop_
_symmetry_equiv_pos_as_xyz
'x, y, z'
'-x, -y, -z'

loop_
_atom_site_type_symbol
_atom_site_label
_atom_site_fract_x
_atom_site_fract_y
_atom_site_fract_z
_atom_site_U_iso_or_equiv
_atom_site_adp_type
_atom_site_calc_flag
_atom_site_refinement_flags
_atom_site_occupancy
Cl Cl 0.93356(15) 1.00508(8) 0.13524(8) 0.1243(5) Uani d . 1
O O1 0.5318(3) 0.34678(19) 0.10309(16) 0.0845(7) Uani d . 1
O O2 0.6216(3) 0.22400(17) 0.22175(16) 0.0710(6) Uani d . 1
O O3 1.0358(2) 0.38330(19) 0.38547(15) 0.0668(5) Uani d . 1
O O4 0.9534(2) 0.39161(16) 0.18906(13) 0.0540(5) Uani d . 1
O O5 0.5615(2) 0.6578(2) 0.59488(17) 0.0745(6) Uani d . 1
O O6 0.3207(3) 0.6669(3) 0.4953(2) 0.1087(9) Uani d . 1
N N1 0.9522(2) 0.66038(18) 0.36555(16) 0.0468(5) Uani d . 1
H H1N 0.9762 0.6430 0.4375 0.070 Uiso d R 1
N N2 0.4562(3) 0.6653(2) 0.5027(2) 0.0588(6) Uani d . 1
C C1 0.7861(3) 0.4381(2) 0.29155(18) 0.0445(5) Uani d . 1
H H1 0.7817 0.4422 0.3724 0.053 Uiso calc R 1
C C2 0.7926(3) 0.5714(2) 0.27161(18) 0.0433(5) Uani d . 1
H H2 0.7901 0.5673 0.1887 0.052 Uiso calc R 1
C C3 0.6458(3) 0.6128(2) 0.27812(19) 0.0434(5) Uani d . 1
C C4 0.6215(3) 0.6266(2) 0.38694(19) 0.0428(5) Uani d . 1
H H4 0.6957 0.6121 0.4565 0.051 Uiso calc R 1
C C5 0.4865(3) 0.6618(2) 0.3905(2) 0.0483(6) Uani d . 1
C C6 0.3757(3) 0.6886(3) 0.2925(2) 0.0615(7) Uani d . 1
H H6 0.2865 0.7138 0.2982 0.074 Uiso calc R 1
C C7 0.4018(3) 0.6766(3) 0.1854(2) 0.0673(8) Uani d . 1
H H7 0.3290 0.6938 0.1171 0.081 Uiso calc R 1
C C8 0.5338(3) 0.6396(2) 0.1787(2) 0.0566(6) Uani d . 1
H H8 0.5490 0.6322 0.1055 0.068 Uiso calc R 1
C C9 1.0072(3) 0.7877(2) 0.3664(2) 0.0458(6) Uani d . 1
C C10 1.1314(3) 0.8765(2) 0.4765(2) 0.0607(7) Uani d . 1
H H10 1.1733 0.8505 0.5478 0.073 Uiso calc R 1
C C11 1.1923(4) 1.0037(3) 0.4791(3) 0.0779(9) Uani d . 1
H H11 1.2748 1.0624 0.5531 0.093 Uiso calc R 1
C C12 1.1342(4) 1.0448(3) 0.3760(3) 0.0801(9) Uani d . 1
H H12 1.1764 1.1301 0.3785 0.096 Uiso calc R 1
C C13 1.0123(4) 0.9570(3) 0.2693(2) 0.0689(8) Uani d . 1
C C14 0.9476(3) 0.8293(2) 0.2619(2) 0.0567(7) Uani d . 1
H H14 0.8647 0.7719 0.1874 0.068 Uiso calc R 1
C C15 0.6321(3) 0.3326(2) 0.1923(2) 0.0533(6) Uani d . 1
C C16 0.4704(5) 0.1175(3) 0.1397(4) 0.1129(14) Uani d . 1
H H16A 0.3745 0.1487 0.1236 0.135 Uiso calc R 1
H H16B 0.4746 0.0840 0.0606 0.135 Uiso calc R 1
C C17 0.4561(8) 0.0195(5) 0.1966(5) 0.192(3) Uani d . 1
H H17A 0.5427 -0.0193 0.2016 0.231 Uiso calc R 1
H H17B 0.3501 -0.0450 0.1481 0.231 Uiso calc R 1
H H17C 0.4656 0.0554 0.2791 0.231 Uiso calc R 1
C C18 0.9393(3) 0.4019(2) 0.2965(2) 0.0488(6) Uani d . 1
C C19 1.0984(3) 0.3590(3) 0.1841(2) 0.0587(7) Uani d . 1
H H19A 1.1047 0.2807 0.2082 0.070 Uiso calc R 1
H H19B 1.1985 0.4285 0.2411 0.070 Uiso calc R 1
C C20 1.0823(4) 0.3394(4) 0.0539(3) 0.0894(10) Uani d . 1
H H20A 0.9849 0.2686 -0.0013 0.107 Uiso calc R 1
H H20B 1.1785 0.3202 0.0487 0.107 Uiso calc R 1
H H20C 1.0733 0.4166 0.0302 0.107 Uiso calc R 1

loop_
_atom_site_aniso_label
_atom_site_aniso_U_11
_atom_site_aniso_U_22
_atom_site_aniso_U_33
_atom_site_aniso_U_12
_atom_site_aniso_U_13
_atom_site_aniso_U_23
Cl 0.1729(11) 0.0747(6) 0.0699(6) -0.0160(6) 0.0098(6) 0.0412(5)
O1 0.0991(16) 0.0665(13) 0.0467(10) 0.0024(11) -0.0015(10) 0.0161(9)
O2 0.0924(14) 0.0439(10) 0.0551(10) 0.0042(9) 0.0172(10) 0.0131(8)
O3 0.0809(13) 0.0849(14) 0.0422(9) 0.0390(11) 0.0223(9) 0.0270(9)
O4 0.0685(11) 0.0644(11) 0.0376(8) 0.0267(9) 0.0265(8) 0.0177(7)
O5 0.0761(13) 0.1076(17) 0.0522(11) 0.0367(12) 0.0327(10) 0.0292(11)
O6 0.0919(18) 0.184(3) 0.1046(18) 0.0757(19) 0.0667(15) 0.0725(19)
N1 0.0513(11) 0.0478(11) 0.0371(9) 0.0101(9) 0.0156(8) 0.0147(8)
N2 0.0587(14) 0.0663(14) 0.0624(14) 0.0229(11) 0.0346(11) 0.0203(11)
C1 0.0600(14) 0.0443(13) 0.0294(10) 0.0122(11) 0.0210(10) 0.0107(9)
C2 0.0551(13) 0.0435(12) 0.0304(10) 0.0098(10) 0.0190(10) 0.0126(9)
C3 0.0495(13) 0.0375(11) 0.0372(11) 0.0049(9) 0.0160(10) 0.0113(9)
C4 0.0480(13) 0.0402(12) 0.0351(11) 0.0086(10) 0.0140(9) 0.0121(9)
C5 0.0490(14) 0.0440(13) 0.0499(13) 0.0074(10) 0.0208(11) 0.0167(10)
C6 0.0564(16) 0.0664(17) 0.0689(17) 0.0240(13) 0.0264(13) 0.0295(14)
C7 0.0663(18) 0.081(2) 0.0578(15) 0.0279(15) 0.0176(13) 0.0374(14)
C8 0.0650(16) 0.0631(16) 0.0447(13) 0.0189(13) 0.0216(12) 0.0259(12)
C9 0.0493(13) 0.0469(13) 0.0425(12) 0.0094(10) 0.0246(10) 0.0108(10)
C10 0.0615(16) 0.0602(16) 0.0452(13) 0.0066(12) 0.0130(11) 0.0144(12)
C11 0.080(2) 0.0578(17) 0.0590(16) -0.0059(14) 0.0099(14) 0.0056(13)
C12 0.093(2) 0.0559(17) 0.0672(18) -0.0061(15) 0.0226(16) 0.0178(14)
C13 0.086(2) 0.0573(16) 0.0510(14) 0.0017(14) 0.0247(14) 0.0187(12)
C14 0.0693(16) 0.0508(14) 0.0393(12) 0.0010(12) 0.0216(11) 0.0108(11)
C15 0.0708(16) 0.0519(14) 0.0343(12) 0.0127(12) 0.0223(12) 0.0122(10)
C16 0.125(3) 0.055(2) 0.089(2) -0.020(2) 0.002(2) 0.0080(18)
C17 0.205(6) 0.114(4) 0.132(4) -0.074(4) -0.005(4) 0.046(3)
C18 0.0683(16) 0.0432(12) 0.0331(11) 0.0136(11) 0.0205(11) 0.0127(9)
C19 0.0671(16) 0.0570(15) 0.0573(14) 0.0231(13) 0.0299(13) 0.0158(12)
C20 0.099(2) 0.124(3) 0.0698(19) 0.054(2) 0.0507(19) 0.0306(19)

loop_
_atom_type_symbol
_atom_type_description
_atom_type_scat_dispersion_real
_atom_type_scat_dispersion_imag
_atom_type_scat_source
C C 0.0033 0.0016 'International Tables Vol C Tables 4.2.6.8 and 6.1.1.4'
H H 0.0000 0.0000 'International Tables Vol C Tables 4.2.6.8 and 6.1.1.4'
N N 0.0061 0.0033 'International Tables Vol C Tables 4.2.6.8 and 6.1.1.4'
O O 0.0106 0.0060 'International Tables Vol C Tables 4.2.6.8 and 6.1.1.4'
Cl Cl 0.1484 0.1585 'International Tables Vol C Tables 4.2.6.8 and 6.1.1.4'

loop_
_geom_angle_atom_site_label_1
_geom_angle_atom_site_label_2
_geom_angle_atom_site_label_3
_geom_angle
C15 O2 C16 115.4(2)
C18 O4 C19 116.32(19)
C9 N1 C2 122.01(18)
C9 N1 H1N 118.6
C2 N1 H1N 110.6
O5 N2 O6 122.6(2)
O5 N2 C5 119.6(2)
O6 N2 C5 117.6(2)
C18 C1 C15 109.68(18)
C18 C1 C2 111.83(19)
C15 C1 C2 112.32(18)
C18 C1 H1 107.6
C15 C1 H1 107.6
C2 C1 H1 107.6
N1 C2 C3 112.99(16)
N1 C2 C1 106.49(17)
C3 C2 C1 111.74(18)
N1 C2 H2 108.5
C3 C2 H2 108.5
C1 C2 H2 108.5
C8 C3 C4 117.8(2)
C8 C3 C2 122.31(19)
C4 C3 C2 119.87(19)
C5 C4 C3 119.1(2)
C5 C4 H4 120.4
C3 C4 H4 120.4
C6 C5 C4 123.2(2)
C6 C5 N2 118.8(2)
C4 C5 N2 118.0(2)
C5 C6 C7 117.4(2)
C5 C6 H6 121.3
C7 C6 H6 121.3
C8 C7 C6 120.5(2)
C8 C7 H7 119.7
C6 C7 H7 119.7
C7 C8 C3 121.9(2)
C7 C8 H8 119.0
C3 C8 H8 119.0
C14 C9 N1 122.8(2)
C14 C9 C10 118.7(2)
N1 C9 C10 118.5(2)
C11 C10 C9 119.8(3)
C11 C10 H10 120.1
C9 C10 H10 120.1
C12 C11 C10 121.6(3)
C12 C11 H11 119.2
C10 C11 H11 119.2
C13 C12 C11 117.9(3)
C13 C12 H12 121.1
C11 C12 H12 121.1
C12 C13 C14 122.6(3)
C12 C13 Cl 119.6(2)
C14 C13 Cl 117.8(2)
C9 C14 C13 119.4(2)
C9 C14 H14 120.3
C13 C14 H14 120.3
O1 C15 O2 124.5(2)
O1 C15 C1 125.5(2)
O2 C15 C1 110.0(2)
C17 C16 O2 109.5(4)
C17 C16 H16A 109.8
O2 C16 H16A 109.8
C17 C16 H16B 109.8
O2 C16 H16B 109.8
H16A C16 H16B 108.2
C16 C17 H17A 109.5
C16 C17 H17B 109.5
H17A C17 H17B 109.5
C16 C17 H17C 109.5
H17A C17 H17C 109.5
H17B C17 H17C 109.5
O3 C18 O4 123.8(2)
O3 C18 C1 124.5(2)
O4 C18 C1 111.68(19)
O4 C19 C20 107.9(2)
O4 C19 H19A 110.1
C20 C19 H19A 110.1
O4 C19 H19B 110.1
C20 C19 H19B 110.1
H19A C19 H19B 108.4
C19 C20 H20A 109.5
C19 C20 H20B 109.5
H20A C20 H20B 109.5
C19 C20 H20C 109.5
H20A C20 H20C 109.5
H20B C20 H20C 109.5

loop_
_geom_bond_atom_site_label_1
_geom_bond_atom_site_label_2
_geom_bond_distance
_geom_bond_publ_flag
Cl C13 1.743(3) ?
O1 C15 1.191(3) ?
O2 C15 1.308(3) ?
O2 C16 1.463(4) ?
O3 C18 1.197(3) ?
O4 C18 1.329(3) ?
O4 C19 1.453(3) ?
O5 N2 1.203(3) ?
O6 N2 1.205(3) ?
N1 C2 1.461(3) y
N1 C9 1.387(3) y
N1 H1N 0.8807 ?
N2 C5 1.466(3) ?
C1 C18 1.509(3) ?
C1 C15 1.521(3) ?
C1 C2 1.529(3) ?
C1 H1 0.9800 ?
C2 C3 1.519(3) ?
C2 H2 0.9800 ?
C3 C8 1.388(3) ?
C3 C4 1.389(3) ?
C4 C5 1.373(3) ?
C4 H4 0.9300 ?
C5 C6 1.372(3) ?
C6 C7 1.379(4) ?
C6 H6 0.9300 ?
C7 C8 1.367(4) ?
C7 H7 0.9300 ?
C8 H8 0.9300 ?
C9 C14 1.382(3) ?
C9 C10 1.394(3) ?
C10 C11 1.388(4) ?
C10 H10 0.9300 ?
C11 C12 1.364(4) ?
C11 H11 0.9300 ?
C12 C13 1.363(4) ?
C12 H12 0.9300 ?
C13 C14 1.383(4) ?
C14 H14 0.9300 ?
C16 C17 1.394(6) ?
C16 H16A 0.9700 ?
C16 H16B 0.9700 ?
C17 H17A 0.9600 ?
C17 H17B 0.9600 ?
C17 H17C 0.9600 ?
C19 C20 1.486(4) ?
C19 H19A 0.9700 ?
C19 H19B 0.9700 ?
C20 H20A 0.9600 ?
C20 H20B 0.9600 ?
C20 H20C 0.9600 ?

loop_
_geom_hbond_atom_site_label_D
_geom_hbond_atom_site_label_H
_geom_hbond_atom_site_label_A
_geom_hbond_site_symmetry_A
_geom_hbond_distance_DH
_geom_hbond_distance_HA
_geom_hbond_distance_DA
_geom_hbond_angle_DHA
_geom_hbond_publ_flag
N1 H1N O3 2_766 0.88 2.24 3.088(3) 162 y
C1 H1 O6 2_666 0.98 2.49 3.363(4) 149 y
C4 H4 O3 2_766 0.93 2.47 3.353(3) 159 y
C8 H8 O1 2_665 0.93 2.42 3.258(3) 151 y

loop_
_geom_torsion_atom_site_label_1
_geom_torsion_atom_site_label_2
_geom_torsion_atom_site_label_3
_geom_torsion_atom_site_label_4
_geom_torsion
C9 N1 C2 C3 -63.8(2)
C9 N1 C2 C1 173.17(17)
C18 C1 C2 N1 -51.1(2)
C15 C1 C2 N1 -174.95(16)
C18 C1 C2 C3 -174.95(16)
C15 C1 C2 C3 61.2(2)
N1 C2 C3 C8 119.8(2)
C1 C2 C3 C8 -120.2(2)
N1 C2 C3 C4 -59.4(3)
C1 C2 C3 C4 60.7(2)
C8 C3 C4 C5 2.0(3)
C2 C3 C4 C5 -178.85(19)
C3 C4 C5 C6 -2.2(3)
C3 C4 C5 N2 175.09(19)
O5 N2 C5 C6 -170.9(2)
O6 N2 C5 C6 14.0(4)
O5 N2 C5 C4 11.7(3)
O6 N2 C5 C4 -163.4(2)
C4 C5 C6 C7 1.2(4)
N2 C5 C6 C7 -176.0(2)
C5 C6 C7 C8 -0.1(4)
C6 C7 C8 C3 0.0(4)
C4 C3 C8 C7 -1.0(4)
C2 C3 C8 C7 179.9(2)
C2 N1 C9 C14 -21.4(3)
C2 N1 C9 C10 160.5(2)
C14 C9 C10 C11 0.0(4)
N1 C9 C10 C11 178.2(2)
C9 C10 C11 C12 -0.3(5)
C10 C11 C12 C13 0.5(5)
C11 C12 C13 C14 -0.5(5)
C11 C12 C13 Cl 179.8(3)
N1 C9 C14 C13 -178.0(2)
C10 C9 C14 C13 0.0(4)
C12 C13 C14 C9 0.2(4)
Cl C13 C14 C9 180.0(2)
C16 O2 C15 O1 -3.0(4)
C16 O2 C15 C1 174.5(3)
C18 C1 C15 O1 -119.8(3)
C2 C1 C15 O1 5.2(3)
C18 C1 C15 O2 62.7(2)
C2 C1 C15 O2 -172.24(19)
C15 O2 C16 C17 -166.0(4)
C19 O4 C18 O3 -1.7(4)
C19 O4 C18 C1 179.06(18)
C15 C1 C18 O3 -117.3(3)
C2 C1 C18 O3 117.4(2)
C15 C1 C18 O4 62.0(2)
C2 C1 C18 O4 -63.3(2)
C18 O4 C19 C20 174.5(2)

loop_
_cod_related_entry_id
_cod_related_entry_database
_cod_related_entry_code
1 ChemSpider 9764604
